data_4081309
loop_
_publ_author_name
'Badaj, Anna C.'
'Lavoie, Gino G.'

_publ_section_title
;
 Reactivity Study of Imino-N-Heterocyclic Carbene Palladium(II) Methyl
 Complexes
;
_journal_issue 16
_journal_name_full Organometallics
_journal_page_first 4577
_journal_paper_doi 10.1021/om400533d
_journal_volume 32
_journal_year 2013
_chemical_formula_moiety 'C28 H37 N4 Pd, F6 P'
_chemical_formula_sum 'C28 H37 F6 N4 P Pd'
_chemical_formula_weight 680.99
_chemical_name_systematic
;
 ?
;
_space_group_IT_number 14
_symmetry_cell_setting monoclinic
_symmetry_space_group_name_Hall '-P 2yn'
_symmetry_space_group_name_H-M 'P 1 21/n 1'
_atom_sites_solution_hydrogens geom
_atom_sites_solution_primary direct
_atom_sites_solution_secondary difmap
_audit_creation_method SHELXL-97
_cell_angle_alpha 90.00
_cell_angle_beta 92.519(3)
_cell_angle_gamma 90.00
_cell_formula_units_Z 4
_cell_length_a 7.3401(8)
_cell_length_b 19.140(2)
_cell_length_c 21.839(2)
_cell_measurement_reflns_used 27714
_cell_measurement_temperature 150(2)
_cell_measurement_theta_max 27.58
_cell_measurement_theta_min 1.56
_cell_volume 3065.2(5)
_computing_cell_refinement APEX2
_computing_data_collection 'APEX2 (Bruker, 2007)'
_computing_data_reduction 'SAINT (Bruker, 2007)'
_computing_molecular_graphics 'CAMERON (Watkin, Prout & Pearce, 1996)'
_computing_publication_material 'SHELXTL (Sheldrick, 2008)'
_computing_structure_refinement 'SHELXL-97 (Sheldrick, 2008)'
_computing_structure_solution 'SHELXS-97 (Sheldrick, 2008)'
_diffrn_ambient_temperature 150(2)
_diffrn_detector_area_resol_mean 9
_diffrn_measured_fraction_theta_full 0.998
_diffrn_measured_fraction_theta_max 0.998
_diffrn_measurement_device_type 'Bruker Kappa APEX-DUO CCD'
_diffrn_measurement_method '\f and \w scans'
_diffrn_radiation_monochromator 'Bruker Triumph'
_diffrn_radiation_source 'fine-focus sealed tube'
_diffrn_radiation_type MoK\a
_diffrn_radiation_wavelength 0.71073
_diffrn_reflns_av_R_equivalents 0.0438
_diffrn_reflns_av_sigmaI/netI 0.0424
_diffrn_reflns_limit_h_max 9
_diffrn_reflns_limit_h_min -9
_diffrn_reflns_limit_k_max 24
_diffrn_reflns_limit_k_min -24
_diffrn_reflns_limit_l_max 28
_diffrn_reflns_limit_l_min -28
_diffrn_reflns_number 27714
_diffrn_reflns_theta_full 27.50
_diffrn_reflns_theta_max 27.50
_diffrn_reflns_theta_min 1.42
_exptl_absorpt_coefficient_mu 0.718
_exptl_absorpt_correction_T_max 0.7456
_exptl_absorpt_correction_T_min 0.7145
_exptl_absorpt_correction_type multi-scan
_exptl_absorpt_process_details 'SADABS (sheldrick, 1996)'
_exptl_crystal_colour colourless
_exptl_crystal_density_diffrn 1.476
_exptl_crystal_density_method 'not measured'
_exptl_crystal_description block
_exptl_crystal_F_000 1392
_exptl_crystal_size_max 0.16
_exptl_crystal_size_mid 0.14
_exptl_crystal_size_min 0.1
_refine_diff_density_max 0.927
_refine_diff_density_min -0.683
_refine_diff_density_rms 0.082
_refine_ls_extinction_method none
_refine_ls_goodness_of_fit_ref 1.038
_refine_ls_hydrogen_treatment constr
_refine_ls_matrix_type full
_refine_ls_number_parameters 371
_refine_ls_number_reflns 7050
_refine_ls_number_restraints 0
_refine_ls_restrained_S_all 1.038
_refine_ls_R_factor_all 0.0525
_refine_ls_R_factor_gt 0.0371
_refine_ls_shift/su_max 0.001
_refine_ls_shift/su_mean 0.000
_refine_ls_structure_factor_coef Fsqd
_refine_ls_weighting_details 'calc w=1/[\s^2^(Fo^2^)+(0.0339P)^2^+3.3956P] where P=(Fo^2^+2Fc^2^)/3'
_refine_ls_weighting_scheme calc
_refine_ls_wR_factor_gt 0.0820
_refine_ls_wR_factor_ref 0.0890
_reflns_number_gt 5624
_reflns_number_total 7050
_reflns_threshold_expression >2\s(I)
_cod_data_source_file om400533d_si_002.cif
_cod_data_source_block d12131
_cod_original_cell_volume 3065.1(6)
_cod_original_sg_symbol_H-M 'P 21/n'
_cod_database_code 4081309

loop_
_symmetry_equiv_pos_as_xyz
'x, y, z'
'-x+1/2, y+1/2, -z+1/2'
'-x, -y, -z'
'x-1/2, -y-1/2, z-1/2'

loop_
_atom_site_label
_atom_site_type_symbol
_atom_site_fract_x
_atom_site_fract_y
_atom_site_fract_z
_atom_site_U_iso_or_equiv
_atom_site_adp_type
_atom_site_occupancy
_atom_site_symmetry_multiplicity
_atom_site_calc_flag
_atom_site_refinement_flags
Pd1 Pd 0.46811(3) 0.311797(11) 0.115816(9) 0.02029(7) Uani 1 1 d .
F1 F 0.2332(4) 0.95062(14) 0.04901(10) 0.0704(7) Uani 1 1 d .
F2 F 0.3919(3) 0.90910(10) 0.13081(10) 0.0465(5) Uani 1 1 d .
F3 F 0.1376(3) 0.86042(17) 0.16541(15) 0.0936(11) Uani 1 1 d .
F4 F -0.0243(4) 0.90189(17) 0.08399(17) 0.1076(12) Uani 1 1 d .
F5 F 0.1418(3) 0.97535(13) 0.14199(11) 0.0643(7) Uani 1 1 d .
F6 F 0.2319(5) 0.83696(15) 0.07064(18) 0.1165(13) Uani 1 1 d .
N1 N 0.6682(3) 0.35241(11) 0.22380(10) 0.0224(5) Uani 1 1 d .
N2 N 0.5434(3) 0.44737(11) 0.18972(10) 0.0224(5) Uani 1 1 d .
N3 N 0.6510(3) 0.25039(12) 0.17320(10) 0.0216(5) Uani 1 1 d .
N4 N 0.4083(3) 0.23246(13) 0.05516(11) 0.0274(5) Uani 1 1 d .
P1 P 0.18447(13) 0.90423(5) 0.10575(5) 0.0455(2) Uani 1 1 d .
C1 C 0.5533(4) 0.37902(14) 0.17773(12) 0.0218(6) Uani 1 1 d .
C2 C 0.7264(4) 0.40618(15) 0.26323(13) 0.0266(6) Uani 1 1 d .
H2 H 0.8050 0.4018 0.2976 0.032 Uiso 1 1 calc R
C3 C 0.6489(4) 0.46452(15) 0.24250(13) 0.0266(6) Uani 1 1 d .
H3 H 0.6620 0.5087 0.2598 0.032 Uiso 1 1 calc R
C4 C 0.7174(4) 0.27989(14) 0.22171(12) 0.0213(6) Uani 1 1 d .
C5 C 0.8399(4) 0.25073(16) 0.27428(13) 0.0311(7) Uani 1 1 d .
C6 C 0.6729(4) 0.17874(14) 0.15572(12) 0.0215(6) Uani 1 1 d .
C7 C 0.5386(4) 0.13131(15) 0.17092(13) 0.0258(6) Uani 1 1 d .
C8 C 0.5553(5) 0.06346(16) 0.14977(14) 0.0333(7) Uani 1 1 d .
H8 H 0.4688 0.0303 0.1596 0.040 Uiso 1 1 calc R
C9 C 0.6980(5) 0.04433(16) 0.11443(14) 0.0391(8) Uani 1 1 d .
H9 H 0.7093 -0.0019 0.1019 0.047 Uiso 1 1 calc R
C10 C 0.8238(5) 0.09303(18) 0.09750(14) 0.0367(8) Uani 1 1 d .
H10 H 0.9179 0.0796 0.0728 0.044 Uiso 1 1 calc R
C11 C 0.8123(4) 0.16233(16) 0.11683(13) 0.0269(6) Uani 1 1 d .
C12 C 0.3805(4) 0.15312(18) 0.20776(16) 0.0381(8) Uani 1 1 d .
H12A H 0.4220 0.1613 0.2494 0.057 Uiso 1 1 calc R
H12B H 0.2902 0.1168 0.2066 0.057 Uiso 1 1 calc R
H12C H 0.3280 0.1952 0.1908 0.057 Uiso 1 1 calc R
C13 C 0.9420(4) 0.2169(2) 0.09571(16) 0.0413(8) Uani 1 1 d .
H13A H 0.8767 0.2595 0.0871 0.062 Uiso 1 1 calc R
H13B H 0.9978 0.2010 0.0593 0.062 Uiso 1 1 calc R
H13C H 1.0347 0.2252 0.1273 0.062 Uiso 1 1 calc R
C14 C 0.4532(4) 0.49999(14) 0.15191(12) 0.0238(6) Uani 1 1 d .
C15 C 0.5478(4) 0.52878(16) 0.10416(13) 0.0298(7) Uani 1 1 d .
C16 C 0.4620(5) 0.58155(17) 0.06990(14) 0.0363(8) Uani 1 1 d .
H16 H 0.5228 0.6014 0.0377 0.044 Uiso 1 1 calc R
C17 C 0.2894(5) 0.60546(15) 0.08204(14) 0.0358(8) Uani 1 1 d .
C18 C 0.1996(4) 0.57452(16) 0.12982(14) 0.0332(7) Uani 1 1 d .
H18 H 0.0831 0.5899 0.1382 0.040 Uiso 1 1 calc R
C19 C 0.2779(4) 0.52139(15) 0.16540(13) 0.0266(6) Uani 1 1 d .
C20 C 0.7333(5) 0.5019(2) 0.08850(16) 0.0453(9) Uani 1 1 d .
H20A H 0.7213 0.4560 0.0711 0.068 Uiso 1 1 calc R
H20B H 0.8109 0.5000 0.1250 0.068 Uiso 1 1 calc R
H20C H 0.7858 0.5327 0.0594 0.068 Uiso 1 1 calc R
C21 C 0.2001(6) 0.6631(2) 0.04441(18) 0.0552(11) Uani 1 1 d .
H21A H 0.2714 0.6727 0.0096 0.083 Uiso 1 1 calc R
H21B H 0.1922 0.7044 0.0690 0.083 Uiso 1 1 calc R
H21C H 0.0798 0.6488 0.0307 0.083 Uiso 1 1 calc R
C22 C 0.1749(5) 0.48541(18) 0.21412(15) 0.0376(8) Uani 1 1 d .
H22A H 0.0620 0.5094 0.2196 0.056 Uiso 1 1 calc R
H22B H 0.2466 0.4858 0.2520 0.056 Uiso 1 1 calc R
H22C H 0.1503 0.4380 0.2020 0.056 Uiso 1 1 calc R
C23 C 0.8709(5) 0.17122(16) 0.27055(15) 0.0397(9) Uani 1 1 d .
H23A H 0.7559 0.1475 0.2715 0.060 Uiso 1 1 calc R
H23B H 0.9481 0.1565 0.3047 0.060 Uiso 1 1 calc R
H23C H 0.9281 0.1602 0.2331 0.060 Uiso 1 1 calc R
C24 C 0.7508(6) 0.26337(18) 0.33610(14) 0.0456(9) Uani 1 1 d .
H24A H 0.7304 0.3125 0.3414 0.068 Uiso 1 1 calc R
H24B H 0.8303 0.2464 0.3689 0.068 Uiso 1 1 calc R
H24C H 0.6365 0.2390 0.3364 0.068 Uiso 1 1 calc R
C25 C 1.0297(5) 0.28519(18) 0.27112(17) 0.0446(9) Uani 1 1 d .
H25A H 1.0813 0.2738 0.2327 0.067 Uiso 1 1 calc R
H25B H 1.1081 0.2682 0.3042 0.067 Uiso 1 1 calc R
H25C H 1.0176 0.3350 0.2745 0.067 Uiso 1 1 calc R
C26 C 0.2770(4) 0.37353(16) 0.07209(14) 0.0307(7) Uani 1 1 d .
H26A H 0.1798 0.3827 0.0990 0.046 Uiso 1 1 calc R
H26B H 0.2292 0.3501 0.0360 0.046 Uiso 1 1 calc R
H26C H 0.3320 0.4169 0.0607 0.046 Uiso 1 1 calc R
C27 C 0.3915(4) 0.18130(16) 0.02955(13) 0.0287(7) Uani 1 1 d .
C28 C 0.3689(5) 0.11454(18) -0.00165(17) 0.0450(9) Uani 1 1 d .
H28A H 0.4862 0.0967 -0.0116 0.068 Uiso 1 1 calc R
H28B H 0.2950 0.1208 -0.0386 0.068 Uiso 1 1 calc R
H28C H 0.3106 0.0821 0.0247 0.068 Uiso 1 1 calc R

loop_
_atom_site_aniso_label
_atom_site_aniso_U_11
_atom_site_aniso_U_22
_atom_site_aniso_U_33
_atom_site_aniso_U_23
_atom_site_aniso_U_13
_atom_site_aniso_U_12
Pd1 0.02196(11) 0.01932(11) 0.01932(11) -0.00203(9) -0.00215(7) -0.00028(8)
F1 0.0969(19) 0.0804(18) 0.0337(11) 0.0103(12) 0.0007(12) 0.0223(15)
F2 0.0367(10) 0.0423(11) 0.0595(13) 0.0094(10) -0.0078(9) -0.0033(9)
F3 0.0377(13) 0.114(2) 0.129(3) 0.076(2) 0.0082(15) 0.0015(14)
F4 0.0536(16) 0.099(2) 0.165(3) 0.021(2) -0.0605(19) -0.0101(15)
F5 0.0630(15) 0.0739(17) 0.0562(14) -0.0077(13) 0.0036(12) 0.0218(13)
F6 0.136(3) 0.0531(17) 0.157(3) -0.050(2) -0.038(2) -0.0023(18)
N1 0.0285(12) 0.0167(11) 0.0216(11) -0.0016(9) -0.0035(10) 0.0016(9)
N2 0.0288(12) 0.0173(11) 0.0209(11) -0.0002(9) -0.0021(10) -0.0001(9)
N3 0.0216(11) 0.0198(11) 0.0234(11) -0.0014(9) 0.0000(9) 0.0016(9)
N4 0.0251(12) 0.0295(14) 0.0272(12) -0.0067(11) -0.0036(10) 0.0032(10)
P1 0.0361(5) 0.0487(6) 0.0501(6) 0.0053(5) -0.0154(4) -0.0015(4)
C1 0.0242(14) 0.0199(13) 0.0213(13) 0.0006(11) -0.0008(11) -0.0007(11)
C2 0.0334(16) 0.0231(14) 0.0226(14) -0.0043(12) -0.0055(12) -0.0005(12)
C3 0.0338(16) 0.0221(14) 0.0233(14) -0.0035(12) -0.0042(12) -0.0023(12)
C4 0.0225(13) 0.0186(13) 0.0229(13) 0.0000(11) 0.0014(11) 0.0032(10)
C5 0.0395(17) 0.0253(15) 0.0272(15) -0.0043(12) -0.0126(13) 0.0085(13)
C6 0.0222(13) 0.0196(14) 0.0225(13) -0.0026(11) -0.0032(11) 0.0040(10)
C7 0.0276(14) 0.0238(14) 0.0256(14) -0.0014(12) -0.0018(12) 0.0030(11)
C8 0.0466(19) 0.0218(15) 0.0309(16) -0.0006(13) -0.0057(14) -0.0043(13)
C9 0.065(2) 0.0223(16) 0.0292(16) -0.0085(13) -0.0079(16) 0.0132(15)
C10 0.0419(19) 0.0421(19) 0.0260(15) -0.0049(14) 0.0010(14) 0.0217(15)
C11 0.0245(14) 0.0306(15) 0.0253(14) -0.0016(12) -0.0013(12) 0.0074(12)
C12 0.0303(16) 0.0357(18) 0.049(2) 0.0061(16) 0.0145(15) 0.0002(14)
C13 0.0288(17) 0.056(2) 0.0395(18) 0.0054(17) 0.0075(14) 0.0019(15)
C14 0.0329(15) 0.0159(13) 0.0220(14) 0.0018(11) -0.0044(12) -0.0021(11)
C15 0.0348(16) 0.0287(16) 0.0255(15) 0.0020(13) -0.0024(13) -0.0064(13)
C16 0.049(2) 0.0332(18) 0.0269(15) 0.0077(13) -0.0024(14) -0.0097(15)
C17 0.054(2) 0.0198(15) 0.0323(16) 0.0031(13) -0.0123(15) -0.0004(14)
C18 0.0372(17) 0.0266(16) 0.0352(17) -0.0027(13) -0.0061(14) 0.0060(13)
C19 0.0327(15) 0.0207(14) 0.0260(14) -0.0006(12) -0.0024(12) 0.0003(12)
C20 0.0382(19) 0.059(2) 0.0390(19) 0.0071(17) 0.0057(16) -0.0060(17)
C21 0.075(3) 0.038(2) 0.051(2) 0.0168(18) -0.015(2) 0.0081(19)
C22 0.0409(18) 0.0397(19) 0.0331(17) 0.0056(15) 0.0098(15) 0.0055(15)
C23 0.054(2) 0.0261(17) 0.0373(18) -0.0026(14) -0.0181(16) 0.0126(14)
C24 0.076(3) 0.0348(19) 0.0248(16) -0.0003(14) -0.0086(17) 0.0164(17)
C25 0.0384(19) 0.0377(19) 0.056(2) -0.0146(17) -0.0211(17) 0.0103(15)
C26 0.0344(16) 0.0277(16) 0.0290(15) -0.0019(13) -0.0090(13) 0.0030(12)
C27 0.0235(14) 0.0354(18) 0.0268(15) -0.0056(13) -0.0036(12) 0.0034(12)
C28 0.049(2) 0.0371(19) 0.047(2) -0.0214(16) -0.0135(17) 0.0046(16)

loop_
_atom_type_symbol
_atom_type_description
_atom_type_scat_dispersion_real
_atom_type_scat_dispersion_imag
_atom_type_scat_source
C C 0.0033 0.0016 'International Tables Vol C Tables 4.2.6.8 and 6.1.1.4'
H H 0.0000 0.0000 'International Tables Vol C Tables 4.2.6.8 and 6.1.1.4'
F F 0.0171 0.0103 'International Tables Vol C Tables 4.2.6.8 and 6.1.1.4'
N N 0.0061 0.0033 'International Tables Vol C Tables 4.2.6.8 and 6.1.1.4'
P P 0.1023 0.0942 'International Tables Vol C Tables 4.2.6.8 and 6.1.1.4'
Pd Pd -0.9988 1.0072 'International Tables Vol C Tables 4.2.6.8 and 6.1.1.4'

loop_
_geom_angle_atom_site_label_1
_geom_angle_atom_site_label_2
_geom_angle_atom_site_label_3
_geom_angle
C1 Pd1 C26 97.79(11)
C1 Pd1 N4 171.95(10)
C26 Pd1 N4 90.19(10)
C1 Pd1 N3 77.47(10)
C26 Pd1 N3 172.11(11)
N4 Pd1 N3 94.72(9)
C1 N1 C2 109.8(2)
C1 N1 C4 118.7(2)
C2 N1 C4 131.4(2)
C1 N2 C3 111.0(2)
C1 N2 C14 126.7(2)
C3 N2 C14 122.1(2)
C4 N3 C6 126.9(2)
C4 N3 Pd1 116.61(18)
C6 N3 Pd1 116.27(16)
C27 N4 Pd1 167.4(2)
F6 P1 F1 90.87(19)
F6 P1 F4 93.63(19)
F1 P1 F4 91.72(17)
F6 P1 F2 89.24(16)
F1 P1 F2 89.46(13)
F4 P1 F2 176.88(19)
F6 P1 F3 91.6(2)
F1 P1 F3 177.18(18)
F4 P1 F3 89.40(17)
F2 P1 F3 89.29(12)
F6 P1 F5 178.09(19)
F1 P1 F5 88.06(14)
F4 P1 F5 87.98(16)
F2 P1 F5 89.17(12)
F3 P1 F5 89.39(17)
N2 C1 N1 104.8(2)
N2 C1 Pd1 139.75(19)
N1 C1 Pd1 115.39(18)
C3 C2 N1 107.2(2)
C2 C3 N2 107.3(2)
N3 C4 N1 111.5(2)
N3 C4 C5 130.5(2)
N1 C4 C5 118.0(2)
C4 C5 C23 113.8(2)
C4 C5 C24 109.9(2)
C23 C5 C24 105.7(3)
C4 C5 C25 108.2(3)
C23 C5 C25 106.5(3)
C24 C5 C25 112.9(3)
C7 C6 C11 123.0(3)
C7 C6 N3 118.1(2)
C11 C6 N3 118.1(3)
C8 C7 C6 117.2(3)
C8 C7 C12 121.4(3)
C6 C7 C12 121.3(3)
C9 C8 C7 121.1(3)
C10 C9 C8 120.5(3)
C9 C10 C11 120.9(3)
C6 C11 C10 117.0(3)
C6 C11 C13 121.5(3)
C10 C11 C13 121.4(3)
C15 C14 C19 122.5(3)
C15 C14 N2 118.2(3)
C19 C14 N2 119.2(3)
C16 C15 C14 117.5(3)
C16 C15 C20 121.2(3)
C14 C15 C20 121.3(3)
C17 C16 C15 122.3(3)
C16 C17 C18 118.1(3)
C16 C17 C21 121.1(3)
C18 C17 C21 120.7(3)
C19 C18 C17 122.2(3)
C18 C19 C14 117.4(3)
C18 C19 C22 121.6(3)
C14 C19 C22 120.9(3)
N4 C27 C28 178.3(4)

loop_
_geom_bond_atom_site_label_1
_geom_bond_atom_site_label_2
_geom_bond_distance
Pd1 C1 1.949(3)
Pd1 C26 2.039(3)
Pd1 N4 2.050(2)
Pd1 N3 2.146(2)
F1 P1 1.578(3)
F2 P1 1.598(2)
F3 P1 1.599(3)
F4 P1 1.585(2)
F5 P1 1.612(3)
F6 P1 1.546(3)
N1 C1 1.381(3)
N1 C2 1.397(3)
N1 C4 1.435(3)
N2 C1 1.337(3)
N2 C3 1.399(3)
N2 C14 1.445(3)
N3 C4 1.278(3)
N3 C6 1.434(3)
N4 C27 1.132(4)
C2 C3 1.324(4)
C4 C5 1.532(4)
C5 C23 1.541(4)
C5 C24 1.545(5)
C5 C25 1.546(5)
C6 C7 1.391(4)
C6 C11 1.394(4)
C7 C8 1.386(4)
C7 C12 1.500(4)
C8 C9 1.378(5)
C9 C10 1.374(5)
C10 C11 1.396(4)
C11 C13 1.500(5)
C14 C15 1.392(4)
C14 C19 1.393(4)
C15 C16 1.391(4)
C15 C20 1.508(5)
C16 C17 1.384(5)
C17 C18 1.391(5)
C17 C21 1.508(4)
C18 C19 1.389(4)
C19 C22 1.500(4)
C27 C28 1.454(4)
